data_2218154
loop_
_publ_author_name
'Bukhari, Mujahid Hussain'
'Siddiqui, Hamid Latif'
'Tahir, M. Nawaz'
'Chaudhary, Muhammad Ashraf'
'Iqbal, Amjid'

_publ_section_title
;
 (2<i>E</i>)-3-(4-Chlorophenyl)-1-(1<i>H</i>-pyrrol-2-yl)prop-2-en-1-one
;
_journal_coeditor_code HK2452
_journal_issue 5
_journal_name_full 'Acta Crystallographica Section E'
_journal_page_first o867
_journal_page_last o868
_journal_paper_doi 10.1107/S1600536808010362
_journal_volume 64
_journal_year 2008
_chemical_formula_iupac 'C13 H10 Cl N O'
_chemical_formula_moiety 'C13 H10 Cl N O'
_chemical_formula_sum 'C13 H10 Cl N O'
_chemical_formula_weight 231.67
_chemical_name_systematic
;
(2E)-3-(4-Chlorophenyl)-1-(1<i>H</i>-pyrrol-2-yl)prop-2-en-1-one
;
_space_group_IT_number 14
_symmetry_cell_setting monoclinic
_symmetry_space_group_name_Hall '-P 2ybc'
_symmetry_space_group_name_H-M 'P 1 21/c 1'
_atom_sites_solution_hydrogens geom
_atom_sites_solution_primary direct
_atom_sites_solution_secondary difmap
_audit_creation_method SHELXL-97
_cell_angle_alpha 90.00
_cell_angle_beta 94.979(3)
_cell_angle_gamma 90.00
_cell_formula_units_Z 4
_cell_length_a 13.0401(7)
_cell_length_b 5.6326(3)
_cell_length_c 15.6857(8)
_cell_measurement_reflns_used 2883
_cell_measurement_temperature 296(2)
_cell_measurement_theta_max 28.73
_cell_measurement_theta_min 2.43
_cell_volume 1147.76(10)
_computing_cell_refinement 'APEX2 (Bruker, 2007)'
_computing_data_collection 'APEX2 (Bruker, 2007)'
_computing_data_reduction 'SAINT (Bruker, 2007)'
_computing_molecular_graphics 'ORTEP-3 for Windows (Farrugia, 1997) and PLATON (Spek, 2003)'
_computing_publication_material
;
WinGX (Farrugia, 1999) and PLATON (Spek, 2003)
;
_computing_structure_refinement 'SHELXL97 (Sheldrick, 2008)'
_computing_structure_solution 'SHELXS97 (Sheldrick, 2008)'
_diffrn_ambient_temperature 296(2)
_diffrn_detector_area_resol_mean 7.30
_diffrn_measured_fraction_theta_full 0.998
_diffrn_measured_fraction_theta_max 0.998
_diffrn_measurement_device_type 'Bruker KappaAPEXII CCD'
_diffrn_measurement_method '\w scans'
_diffrn_radiation_monochromator graphite
_diffrn_radiation_source 'fine-focus sealed tube'
_diffrn_radiation_type MoK\a
_diffrn_radiation_wavelength 0.71073
_diffrn_reflns_av_R_equivalents 0.0260
_diffrn_reflns_av_sigmaI/netI 0.0205
_diffrn_reflns_limit_h_max 17
_diffrn_reflns_limit_h_min -17
_diffrn_reflns_limit_k_max 7
_diffrn_reflns_limit_k_min -7
_diffrn_reflns_limit_l_max 21
_diffrn_reflns_limit_l_min -21
_diffrn_reflns_number 13745
_diffrn_reflns_theta_full 29.11
_diffrn_reflns_theta_max 29.11
_diffrn_reflns_theta_min 1.57
_diffrn_standards_number 0
_exptl_absorpt_coefficient_mu 0.309
_exptl_absorpt_correction_T_max 0.935
_exptl_absorpt_correction_T_min 0.903
_exptl_absorpt_correction_type multi-scan
_exptl_absorpt_process_details '(SADABS; Bruker, 2005)'
_exptl_crystal_colour 'light yellow'
_exptl_crystal_density_diffrn 1.341
_exptl_crystal_density_method 'not measured'
_exptl_crystal_description prismatic
_exptl_crystal_F_000 480
_exptl_crystal_size_max 0.30
_exptl_crystal_size_mid 0.22
_exptl_crystal_size_min 0.20
_refine_diff_density_max 0.292
_refine_diff_density_min -0.304
_refine_ls_extinction_method none
_refine_ls_goodness_of_fit_ref 1.020
_refine_ls_hydrogen_treatment refall
_refine_ls_matrix_type full
_refine_ls_number_parameters 185
_refine_ls_number_reflns 3081
_refine_ls_number_restraints 0
_refine_ls_restrained_S_all 1.020
_refine_ls_R_factor_gt 0.0428
_refine_ls_shift/su_max 0.000
_refine_ls_shift/su_mean 0.000
_refine_ls_structure_factor_coef Fsqd
_refine_ls_weighting_details 'calc w=1/[\s^2^(Fo^2^)+(0.0533P)^2^+0.3294P] where P=(Fo^2^+2Fc^2^)/3'
_refine_ls_weighting_scheme calc
_refine_ls_wR_factor_gt 0.1077
_refine_ls_wR_factor_ref 0.1283
_reflns_number_gt 2180
_reflns_number_total 3081
_reflns_threshold_expression I>2\s(I)
_cod_data_source_file hk2452.cif
_cod_data_source_block I
_cod_original_sg_symbol_H-M 'P 21/c'
_cod_database_code 2218154
_cod_database_fobs_code 2218154

loop_
_symmetry_equiv_pos_as_xyz
'x, y, z'
'-x, y+1/2, -z+1/2'
'-x, -y, -z'
'x, -y-1/2, z-1/2'

loop_
_atom_site_type_symbol
_atom_site_label
_atom_site_fract_x
_atom_site_fract_y
_atom_site_fract_z
_atom_site_U_iso_or_equiv
_atom_site_adp_type
_atom_site_calc_flag
_atom_site_occupancy
Cl Cl 0.47349(5) -0.30082(12) 0.06812(4) 0.0972(3) Uani d 1
O O1 0.10949(10) 0.4232(2) 0.43283(8) 0.0672(4) Uani d 1
N N1 0.05564(11) 0.2306(3) 0.58749(10) 0.0572(4) Uani d 1
C C1 0.29765(11) 0.0517(3) 0.26744(10) 0.0464(3) Uani d 1
C C2 0.34920(13) -0.1623(3) 0.28485(11) 0.0525(4) Uani d 1
C C3 0.40411(13) -0.2692(3) 0.22394(12) 0.0566(4) Uani d 1
C C4 0.40726(13) -0.1631(3) 0.14559(11) 0.0563(4) Uani d 1
C C5 0.35867(14) 0.0498(3) 0.12645(11) 0.0588(4) Uani d 1
C C6 0.30445(13) 0.1551(3) 0.18805(11) 0.0537(4) Uani d 1
C C7 0.23600(12) 0.1706(3) 0.32855(10) 0.0503(4) Uani d 1
C C8 0.20870(13) 0.0873(3) 0.40137(11) 0.0548(4) Uani d 1
C C9 0.14204(12) 0.2253(3) 0.45499(11) 0.0522(4) Uani d 1
C C10 0.11764(11) 0.1179(3) 0.53393(10) 0.0501(4) Uani d 1
C C11 0.14707(13) -0.0945(3) 0.57282(11) 0.0566(4) Uani d 1
C C12 0.10275(15) -0.1076(4) 0.65000(13) 0.0659(5) Uani d 1
C C13 0.04627(14) 0.0958(4) 0.65667(12) 0.0668(5) Uani d 1
H H2 0.3481(14) -0.236(3) 0.3387(13) 0.066(5) Uiso d 1
H H3 0.4387(13) -0.413(3) 0.2358(11) 0.062(5) Uiso d 1
H H6 0.2713(14) 0.300(4) 0.1763(12) 0.063(5) Uiso d 1
H H5 0.3607(15) 0.124(4) 0.0702(14) 0.075(6) Uiso d 1
H H7 0.2116(14) 0.324(4) 0.3102(12) 0.067(5) Uiso d 1
H H8 0.2289(15) -0.069(4) 0.4203(13) 0.076(6) Uiso d 1
H H1 0.0220(17) 0.353(4) 0.5749(14) 0.073(6) Uiso d 1
H H11 0.1896(14) -0.211(3) 0.5521(12) 0.063(5) Uiso d 1
H H12 0.1118(15) -0.226(4) 0.6931(14) 0.075(6) Uiso d 1
H H13 0.0089(17) 0.150(4) 0.7011(15) 0.091(7) Uiso d 1

loop_
_atom_site_aniso_label
_atom_site_aniso_U_11
_atom_site_aniso_U_22
_atom_site_aniso_U_33
_atom_site_aniso_U_12
_atom_site_aniso_U_13
_atom_site_aniso_U_23
Cl 0.1189(5) 0.0979(5) 0.0810(4) 0.0298(3) 0.0442(3) -0.0182(3)
O1 0.0738(8) 0.0584(7) 0.0716(8) 0.0223(6) 0.0185(6) -0.0044(6)
N1 0.0521(7) 0.0644(9) 0.0560(8) 0.0095(7) 0.0107(6) -0.0144(7)
C1 0.0443(7) 0.0442(7) 0.0509(8) 0.0037(6) 0.0063(6) -0.0076(6)
C2 0.0576(9) 0.0474(8) 0.0535(9) 0.0092(7) 0.0107(7) 0.0012(7)
C3 0.0576(9) 0.0457(8) 0.0676(11) 0.0115(7) 0.0123(8) -0.0056(7)
C4 0.0568(9) 0.0561(9) 0.0578(9) 0.0044(7) 0.0144(7) -0.0152(7)
C5 0.0653(10) 0.0612(10) 0.0512(9) 0.0050(8) 0.0120(7) -0.0006(8)
C6 0.0584(9) 0.0467(8) 0.0567(9) 0.0107(7) 0.0083(7) 0.0008(7)
C7 0.0500(8) 0.0475(8) 0.0536(9) 0.0098(6) 0.0062(6) -0.0073(7)
C8 0.0558(9) 0.0531(9) 0.0565(9) 0.0132(7) 0.0113(7) -0.0078(7)
C9 0.0481(8) 0.0550(9) 0.0537(9) 0.0078(7) 0.0062(6) -0.0136(7)
C10 0.0439(7) 0.0546(9) 0.0518(8) 0.0040(6) 0.0048(6) -0.0162(7)
C11 0.0531(9) 0.0556(9) 0.0614(10) 0.0012(7) 0.0072(7) -0.0107(8)
C12 0.0647(10) 0.0701(12) 0.0638(11) -0.0064(9) 0.0113(8) -0.0008(10)
C13 0.0576(10) 0.0844(13) 0.0604(11) -0.0042(9) 0.0163(8) -0.0137(10)

loop_
_atom_type_symbol
_atom_type_description
_atom_type_scat_dispersion_real
_atom_type_scat_dispersion_imag
_atom_type_scat_source
C C 0.0033 0.0016 'International Tables Vol C Tables 4.2.6.8 and 6.1.1.4'
H H 0.0000 0.0000 'International Tables Vol C Tables 4.2.6.8 and 6.1.1.4'
N N 0.0061 0.0033 'International Tables Vol C Tables 4.2.6.8 and 6.1.1.4'
O O 0.0106 0.0060 'International Tables Vol C Tables 4.2.6.8 and 6.1.1.4'
Cl Cl 0.1484 0.1585 'International Tables Vol C Tables 4.2.6.8 and 6.1.1.4'

loop_
_geom_angle_atom_site_label_1
_geom_angle_atom_site_label_2
_geom_angle_atom_site_label_3
_geom_angle
C13 N1 C10 109.55(16)
C13 N1 H1 125.3(15)
C10 N1 H1 124.5(15)
C6 C1 C2 118.16(14)
C6 C1 C7 118.54(14)
C2 C1 C7 123.29(15)
C3 C2 C1 120.73(16)
C3 C2 H2 118.7(12)
C1 C2 H2 120.6(12)
C4 C3 C2 119.22(16)
C4 C3 H3 120.2(11)
C2 C3 H3 120.5(11)
C3 C4 C5 121.75(15)
C3 C4 Cl 119.27(13)
C5 C4 Cl 118.98(14)
C4 C5 C6 118.40(16)
C4 C5 H5 121.3(12)
C6 C5 H5 120.3(12)
C5 C6 C1 121.72(15)
C5 C6 H6 119.6(12)
C1 C6 H6 118.7(12)
C8 C7 C1 127.72(15)
C8 C7 H7 118.5(12)
C1 C7 H7 113.7(12)
C7 C8 C9 121.58(16)
C7 C8 H8 120.7(12)
C9 C8 H8 117.7(12)
O1 C9 C10 121.80(14)
O1 C9 C8 121.29(16)
C10 C9 C8 116.91(14)
N1 C10 C11 106.62(15)
N1 C10 C9 121.27(15)
C11 C10 C9 132.10(14)
C10 C11 C12 108.08(16)
C10 C11 H11 127.2(12)
C12 C11 H11 124.7(12)
C13 C12 C11 106.80(18)
C13 C12 H12 124.5(13)
C11 C12 H12 128.6(13)
N1 C13 C12 108.94(17)
N1 C13 H13 120.7(15)
C12 C13 H13 130.3(15)

loop_
_geom_bond_atom_site_label_1
_geom_bond_atom_site_label_2
_geom_bond_distance
Cl C4 1.7339(15)
O1 C9 1.232(2)
N1 C13 1.338(3)
N1 C10 1.3711(19)
N1 H1 0.83(2)
C1 C6 1.384(2)
C1 C2 1.396(2)
C1 C7 1.465(2)
C2 C3 1.381(2)
C2 H2 0.94(2)
C3 C4 1.370(3)
C3 H3 0.938(18)
C4 C5 1.377(2)
C5 C6 1.380(2)
C5 H5 0.98(2)
C6 H6 0.94(2)
C7 C8 1.312(2)
C7 H7 0.96(2)
C8 C9 1.481(2)
C8 H8 0.96(2)
C9 C10 1.438(2)
C10 C11 1.382(2)
C11 C12 1.388(3)
C11 H11 0.937(19)
C12 C13 1.371(3)
C12 H12 0.95(2)
C13 H13 0.94(2)

loop_
_geom_hbond_atom_site_label_D
_geom_hbond_atom_site_label_H
_geom_hbond_atom_site_label_A
_geom_hbond_site_symmetry_A
_geom_hbond_distance_DH
_geom_hbond_distance_HA
_geom_hbond_distance_DA
_geom_hbond_angle_DHA
N1 H1 O1 3_566 0.83(2) 2.12(2) 2.902(2) 156(2)
C3 H3 CgA 2_645 0.938(18) 2.897(17) 3.6339(19) 136.4(13)
C6 H6 CgB 4_554 0.94(2) 2.651(19) 3.4017(19) 137.8(16)

loop_
_geom_torsion_atom_site_label_1
_geom_torsion_atom_site_label_2
_geom_torsion_atom_site_label_3
_geom_torsion_atom_site_label_4
_geom_torsion
C6 C1 C2 C3 -0.9(2)
C7 C1 C2 C3 178.38(16)
C1 C2 C3 C4 -0.3(3)
C2 C3 C4 C5 1.2(3)
C2 C3 C4 Cl -178.39(13)
C3 C4 C5 C6 -1.0(3)
Cl C4 C5 C6 178.67(14)
C4 C5 C6 C1 -0.3(3)
C2 C1 C6 C5 1.2(3)
C7 C1 C6 C5 -178.12(15)
C6 C1 C7 C8 170.00(17)
C2 C1 C7 C8 -9.3(3)
C1 C7 C8 C9 -177.33(15)
C7 C8 C9 O1 0.3(3)
C7 C8 C9 C10 -179.47(15)
C13 N1 C10 C11 -0.09(19)
C13 N1 C10 C9 -179.06(15)
O1 C9 C10 N1 0.9(2)
C8 C9 C10 N1 -179.32(14)
O1 C9 C10 C11 -177.75(17)
C8 C9 C10 C11 2.0(3)
N1 C10 C11 C12 -0.27(19)
C9 C10 C11 C12 178.54(17)
C10 C11 C12 C13 0.5(2)
C10 N1 C13 C12 0.4(2)
C11 C12 C13 N1 -0.6(2)

loop_
_cod_related_entry_id
_cod_related_entry_database
_cod_related_entry_code
1 ChemSpider 30655475
